data_4103939
loop_
_publ_author_name
'Shinji Yamada'
'Yoko Tokugawa'

_publ_section_title
;
 Cation-\p Controlled Solid-State Photodimerization of 4-Azachalcones
;
_journal_name_full 'Journal of the American Chemical Society'
_journal_page_first 2098
_journal_page_last 2099
_journal_paper_doi 10.1021/ja809906c
_journal_volume 131
_journal_year 2009
_chemical_formula_moiety 'C28 H22 N2 O2 '
_chemical_formula_sum 'C28 H22 N2 O2'
_chemical_formula_weight 418.49
_space_group_IT_number 4
_symmetry_cell_setting monoclinic
_symmetry_Int_Tables_number 4
_symmetry_space_group_name_Hall 'P 2yb'
_symmetry_space_group_name_H-M 'P 1 21 1'
_cell_angle_alpha 90.0000
_cell_angle_beta 97.9763(14)
_cell_angle_gamma 90.0000
_cell_formula_units_Z 2
_cell_length_a 6.82677(16)
_cell_length_b 10.9063(2)
_cell_length_c 14.7427(3)
_cell_measurement_reflns_used 6274
_cell_measurement_temperature 296.1
_cell_measurement_theta_max 68.2
_cell_measurement_theta_min 3.0
_cell_volume 1087.05(4)
_computing_cell_refinement PROCESS-AUTO
_computing_data_collection PROCESS-AUTO
_computing_data_reduction CrystalStructure
_computing_publication_material 'CrystalStructure 3.8'
_computing_structure_refinement SHELXL
_computing_structure_solution SHELXS97
_diffrn_detector_area_resol_mean 10.00
_diffrn_measured_fraction_theta_full 0.998
_diffrn_measured_fraction_theta_max 0.998
_diffrn_measurement_device_type 'Rigaku RAXIS-RAPID'
_diffrn_measurement_method \w
_diffrn_radiation_type 'Cu K\a'
_diffrn_radiation_wavelength 1.54187
_diffrn_reflns_av_R_equivalents 0.046
_diffrn_reflns_limit_h_max 8
_diffrn_reflns_limit_h_min -8
_diffrn_reflns_limit_k_max 13
_diffrn_reflns_limit_k_min -13
_diffrn_reflns_limit_l_max 17
_diffrn_reflns_limit_l_min -17
_diffrn_reflns_number 12370
_diffrn_reflns_theta_full 68.21
_diffrn_reflns_theta_max 68.21
_exptl_absorpt_coefficient_mu 0.642
_exptl_absorpt_correction_type none
_exptl_crystal_colour colorless
_exptl_crystal_density_diffrn 1.278
_exptl_crystal_density_method 'not measured'
_exptl_crystal_description block
_exptl_crystal_F_000 440.00
_exptl_crystal_size_max 0.50
_exptl_crystal_size_mid 0.50
_exptl_crystal_size_min 0.35
_refine_diff_density_max 0.18
_refine_diff_density_min -0.18
_refine_ls_extinction_coef 0.0115(9)
_refine_ls_extinction_method SHELXL
_refine_ls_goodness_of_fit_ref 1.113
_refine_ls_hydrogen_treatment refall
_refine_ls_number_parameters 291
_refine_ls_number_reflns 3792
_refine_ls_R_factor_gt 0.0378
_refine_ls_shift/su_max 0.0030
_refine_ls_structure_factor_coef Fsqd
_refine_ls_weighting_details 'w = 1/[\s^2^(Fo^2^)+(0.0659P)^2^+0.0842P] where P=(Fo^2^+2Fc^2^)/3'
_refine_ls_weighting_scheme calc
_refine_ls_wR_factor_ref 0.1185
_reflns_number_gt 3153
_reflns_number_total 3792
_reflns_threshold_expression F^2^>2.0\s(F^2^)
_cod_data_source_file ja809906c_si_005.cif
_cod_data_source_block '_Compd2a'
_cod_original_formula_sum 'C28 H22 N2 O2 '
_cod_database_code 4103939

loop_
_symmetry_equiv_pos_site_id
_symmetry_equiv_pos_as_xyz
1 +X,+Y,+Z
2 -X,1/2+Y,-Z

loop_
_atom_site_label
_atom_site_type_symbol
_atom_site_fract_x
_atom_site_fract_y
_atom_site_fract_z
_atom_site_U_iso_or_equiv
_atom_site_adp_type
_atom_site_occupancy
_atom_site_symmetry_multiplicity
_atom_site_calc_flag
_atom_site_refinement_flags
O(1) O 0.4585(3) -0.0901(2) 0.12772(16) 0.0666(7) Uani 1.00 1 d .
O(2) O 1.0417(3) 0.2125(2) 0.37368(16) 0.0627(7) Uani 1.00 1 d .
N(1) N 0.9694(4) -0.3010(3) -0.0259(2) 0.0606(8) Uani 1.00 1 d .
N(2) N 0.5285(5) 0.4312(3) 0.5262(2) 0.0600(8) Uani 1.00 1 d .
C(1) C 0.7333(4) 0.0411(2) 0.1770(2) 0.0395(6) Uani 1.00 1 d .
C(2) C 0.8931(4) 0.0109(2) 0.26258(19) 0.0418(7) Uani 1.00 1 d .
C(3) C 0.7689(4) 0.0849(3) 0.3231(2) 0.0433(7) Uani 1.00 1 d .
C(4) C 0.6075(4) 0.1133(2) 0.23901(19) 0.0411(7) Uani 1.00 1 d .
C(5) C 0.6306(4) -0.0684(2) 0.1257(2) 0.0413(7) Uani 1.00 1 d .
C(6) C 0.7537(4) -0.1467(2) 0.07187(19) 0.0407(6) Uani 1.00 1 d .
C(7) C 0.9431(4) -0.1185(3) 0.0595(2) 0.0518(7) Uani 1.00 1 d .
C(8) C 1.0452(5) -0.2019(4) 0.0096(2) 0.0574(10) Uani 1.00 1 d .
C(9) C 0.7860(4) -0.3299(3) -0.0134(2) 0.0590(8) Uani 1.00 1 d .
C(10) C 0.6710(4) -0.2536(3) 0.03364(19) 0.0509(8) Uani 1.00 1 d .
C(11) C 0.9395(4) -0.1192(3) 0.2864(2) 0.0457(7) Uani 1.00 1 d .
C(12) C 1.1292(5) -0.1664(3) 0.2817(2) 0.0578(9) Uani 1.00 1 d .
C(13) C 1.1697(6) -0.2872(5) 0.3046(3) 0.0824(14) Uani 1.00 1 d .
C(14) C 1.0284(7) -0.3650(4) 0.3306(2) 0.0794(13) Uani 1.00 1 d .
C(15) C 0.8444(7) -0.3176(3) 0.3345(3) 0.0695(11) Uani 1.00 1 d .
C(16) C 0.7978(5) -0.1999(3) 0.3133(2) 0.0534(8) Uani 1.00 1 d .
C(17) C 0.8668(4) 0.1896(3) 0.3741(2) 0.0439(7) Uani 1.00 1 d .
C(18) C 0.7491(4) 0.2721(2) 0.42756(19) 0.0420(7) Uani 1.00 1 d .
C(19) C 0.8276(4) 0.3804(3) 0.46613(19) 0.0503(8) Uani 1.00 1 d .
C(20) C 0.7161(4) 0.4518(3) 0.5145(2) 0.0583(8) Uani 1.00 1 d .
C(21) C 0.4545(5) 0.3227(4) 0.4884(3) 0.0595(10) Uani 1.00 1 d .
C(22) C 0.5544(4) 0.2452(3) 0.4404(2) 0.0513(8) Uani 1.00 1 d .
C(23) C 0.5612(4) 0.2462(3) 0.2136(2) 0.0435(7) Uani 1.00 1 d .
C(24) C 0.7009(5) 0.3225(3) 0.1873(2) 0.0537(9) Uani 1.00 1 d .
C(25) C 0.6575(7) 0.4472(4) 0.1663(3) 0.0756(13) Uani 1.00 1 d .
C(26) C 0.4682(7) 0.4867(5) 0.1709(3) 0.0904(16) Uani 1.00 1 d .
C(27) C 0.3267(6) 0.4128(5) 0.1967(2) 0.0770(13) Uani 1.00 1 d .
C(28) C 0.3753(5) 0.2923(4) 0.2178(2) 0.0620(9) Uani 1.00 1 d .
H(1) H 0.7881 0.0964 0.1345 0.047 Uiso 1.00 1 c R
H(2) H 1.0158 0.0552 0.2571 0.050 Uiso 1.00 1 c R
H(3) H 0.7141 0.0296 0.3656 0.052 Uiso 1.00 1 c R
H(4) H 0.4853 0.0686 0.2448 0.049 Uiso 1.00 1 c R
H(5) H 1.0030 -0.0466 0.0831 0.062 Uiso 1.00 1 c R
H(6) H 1.1751 -0.1837 0.0022 0.069 Uiso 1.00 1 c R
H(7) H 0.7326 -0.4037 -0.0369 0.071 Uiso 1.00 1 c R
H(8) H 0.5410 -0.2743 0.0392 0.061 Uiso 1.00 1 c R
H(9) H 1.2268 -0.1165 0.2632 0.069 Uiso 1.00 1 c R
H(10) H 1.2965 -0.3172 0.3025 0.099 Uiso 1.00 1 c R
H(11) H 1.0572 -0.4466 0.3450 0.095 Uiso 1.00 1 c R
H(12) H 0.7475 -0.3685 0.3524 0.083 Uiso 1.00 1 c R
H(13) H 0.6703 -0.1718 0.3166 0.064 Uiso 1.00 1 c R
H(14) H 0.9554 0.4040 0.4589 0.060 Uiso 1.00 1 c R
H(15) H 0.7762 0.5214 0.5421 0.070 Uiso 1.00 1 c R
H(16) H 0.3263 0.3011 0.4967 0.071 Uiso 1.00 1 c R
H(17) H 0.4939 0.1739 0.4157 0.062 Uiso 1.00 1 c R
H(18) H 0.8268 0.2923 0.1831 0.064 Uiso 1.00 1 c R
H(19) H 0.7535 0.5001 0.1500 0.091 Uiso 1.00 1 c R
H(20) H 0.4359 0.5677 0.1557 0.109 Uiso 1.00 1 c R
H(21) H 0.2002 0.4423 0.2001 0.092 Uiso 1.00 1 c R
H(22) H 0.2790 0.2405 0.2354 0.074 Uiso 1.00 1 c R

loop_
_atom_site_aniso_label
_atom_site_aniso_U_11
_atom_site_aniso_U_22
_atom_site_aniso_U_33
_atom_site_aniso_U_12
_atom_site_aniso_U_13
_atom_site_aniso_U_23
O(1) 0.0460(12) 0.078(2) 0.0781(16) -0.0140(12) 0.0152(11) -0.0280(16)
O(2) 0.0449(12) 0.0656(17) 0.0786(16) -0.0008(12) 0.0121(11) -0.0253(15)
N(1) 0.0590(18) 0.0649(19) 0.059(2) 0.0043(15) 0.0114(14) -0.0221(15)
N(2) 0.0649(18) 0.0526(16) 0.066(2) 0.0026(14) 0.0218(15) -0.0095(14)
C(1) 0.0478(15) 0.0314(14) 0.0435(16) -0.0040(12) 0.0210(12) -0.0079(12)
C(2) 0.0399(15) 0.0444(17) 0.0426(16) -0.0044(13) 0.0112(12) -0.0025(14)
C(3) 0.0457(15) 0.0447(17) 0.0411(17) -0.0044(13) 0.0114(12) 0.0048(13)
C(4) 0.0436(15) 0.0368(16) 0.0458(17) -0.0056(13) 0.0168(13) -0.0085(13)
C(5) 0.0430(16) 0.0395(15) 0.0412(16) -0.0054(13) 0.0057(13) -0.0051(13)
C(6) 0.0507(16) 0.0371(15) 0.0359(14) -0.0009(14) 0.0116(12) -0.0065(12)
C(7) 0.0564(17) 0.0499(18) 0.0513(18) -0.0102(17) 0.0153(14) -0.0124(17)
C(8) 0.050(2) 0.070(2) 0.057(2) 0.0035(17) 0.0240(18) -0.0162(19)
C(9) 0.0654(19) 0.0464(19) 0.068(2) 0.0008(16) 0.0177(16) -0.0138(17)
C(10) 0.0514(17) 0.0498(18) 0.0531(18) -0.0044(16) 0.0131(14) -0.0047(15)
C(11) 0.0460(16) 0.0545(18) 0.0383(16) -0.0050(15) 0.0123(13) -0.0114(14)
C(12) 0.0527(19) 0.061(2) 0.064(2) 0.0073(18) 0.0211(15) -0.0110(19)
C(13) 0.086(2) 0.075(3) 0.086(3) 0.037(2) 0.015(2) -0.017(2)
C(14) 0.120(3) 0.041(2) 0.080(3) 0.026(2) 0.022(2) 0.011(2)
C(15) 0.100(3) 0.0463(19) 0.067(2) -0.003(2) 0.028(2) 0.0002(19)
C(16) 0.061(2) 0.0472(18) 0.054(2) -0.0044(16) 0.0148(16) -0.0057(16)
C(17) 0.0472(17) 0.0456(16) 0.0408(16) 0.0030(14) 0.0126(14) 0.0042(13)
C(18) 0.0463(15) 0.0437(18) 0.0363(14) -0.0028(14) 0.0066(12) 0.0068(13)
C(19) 0.0500(17) 0.0415(16) 0.060(2) -0.0062(15) 0.0089(15) -0.0076(15)
C(20) 0.0649(19) 0.0452(19) 0.065(2) -0.0060(17) 0.0088(16) -0.0171(17)
C(21) 0.057(2) 0.067(2) 0.057(2) -0.0150(18) 0.0151(18) -0.0160(19)
C(22) 0.0547(16) 0.0538(19) 0.0490(17) -0.0130(17) 0.0196(14) -0.0131(17)
C(23) 0.0523(17) 0.0371(14) 0.0411(17) 0.0072(14) 0.0065(14) -0.0019(13)
C(24) 0.063(2) 0.049(2) 0.051(2) 0.0068(17) 0.0151(16) 0.0081(16)
C(25) 0.106(3) 0.051(2) 0.073(3) 0.003(2) 0.022(2) 0.012(2)
C(26) 0.125(4) 0.066(3) 0.085(3) 0.034(2) 0.029(3) 0.002(2)
C(27) 0.078(2) 0.074(3) 0.082(2) 0.030(2) 0.024(2) 0.006(2)
C(28) 0.060(2) 0.061(2) 0.065(2) 0.011(2) 0.0091(16) -0.008(2)

loop_
_atom_type_symbol
_atom_type_description
_atom_type_scat_dispersion_real
_atom_type_scat_dispersion_imag
_atom_type_scat_source
C C 0.018 0.009
;
International Tables for Crystallography
(1992, Vol. C, Tables 4.2.6.8 and 6.1.1.4)
;
H H 0.000 0.000
;
International Tables for Crystallography
(1992, Vol. C, Table 6.1.1.4)
;
O O 0.049 0.032
;
International Tables for Crystallography
(1992, Vol. C, Tables 4.2.6.8 and 6.1.1.4)
;
N N 0.031 0.018
;
International Tables for Crystallography
(1992, Vol. C, Tables 4.2.6.8 and 6.1.1.4)
;

loop_
_geom_angle_atom_site_label_1
_geom_angle_atom_site_label_2
_geom_angle_atom_site_label_3
_geom_angle
_geom_angle_publ_flag
C(8) N(1) C(9) 118.7(3) yes
C(20) N(2) C(21) 113.5(3) yes
C(2) C(1) C(4) 90.7(2) yes
C(2) C(1) C(5) 116.7(2) yes
C(4) C(1) C(5) 115.7(2) yes
C(1) C(2) C(3) 88.8(2) yes
C(1) C(2) C(11) 119.2(2) yes
C(3) C(2) C(11) 118.7(2) yes
C(2) C(3) C(4) 91.6(2) yes
C(2) C(3) C(17) 117.0(2) yes
C(4) C(3) C(17) 117.9(2) yes
C(1) C(4) C(3) 88.9(2) yes
C(1) C(4) C(23) 116.9(2) yes
C(3) C(4) C(23) 118.8(2) yes
O(1) C(5) C(1) 121.5(2) yes
O(1) C(5) C(6) 121.4(2) yes
C(1) C(5) C(6) 117.0(2) yes
C(5) C(6) C(7) 123.5(2) yes
C(5) C(6) C(10) 118.0(2) yes
C(7) C(6) C(10) 118.4(2) yes
C(6) C(7) C(8) 118.0(3) yes
N(1) C(8) C(7) 123.8(3) yes
N(1) C(9) C(10) 122.3(3) yes
C(6) C(10) C(9) 118.8(2) yes
C(2) C(11) C(12) 120.4(3) yes
C(2) C(11) C(16) 122.1(2) yes
C(12) C(11) C(16) 117.4(3) yes
C(11) C(12) C(13) 119.5(3) yes
C(12) C(13) C(14) 122.1(4) yes
C(13) C(14) C(15) 117.5(4) yes
C(14) C(15) C(16) 122.6(4) yes
C(11) C(16) C(15) 120.7(3) yes
O(2) C(17) C(3) 122.0(3) yes
O(2) C(17) C(18) 118.4(2) yes
C(3) C(17) C(18) 119.6(2) yes
C(17) C(18) C(19) 121.4(2) yes
C(17) C(18) C(22) 122.2(2) yes
C(19) C(18) C(22) 116.3(2) yes
C(18) C(19) C(20) 119.4(2) yes
N(2) C(20) C(19) 126.1(3) yes
N(2) C(21) C(22) 124.7(3) yes
C(18) C(22) C(21) 120.0(3) yes
C(4) C(23) C(24) 121.5(2) yes
C(4) C(23) C(28) 120.0(3) yes
C(24) C(23) C(28) 118.5(3) yes
C(23) C(24) C(25) 121.0(3) yes
C(24) C(25) C(26) 117.4(4) yes
C(25) C(26) C(27) 122.7(5) yes
C(26) C(27) C(28) 118.2(4) yes
C(23) C(28) C(27) 122.2(3) yes
C(2) C(1) H(1) 110.8 no
C(4) C(1) H(1) 110.8 no
C(5) C(1) H(1) 110.8 no
C(1) C(2) H(2) 109.5 no
C(3) C(2) H(2) 109.5 no
C(11) C(2) H(2) 109.5 no
C(2) C(3) H(3) 109.7 no
C(4) C(3) H(3) 109.7 no
C(17) C(3) H(3) 109.7 no
C(1) C(4) H(4) 110.2 no
C(3) C(4) H(4) 110.2 no
C(23) C(4) H(4) 110.2 no
C(6) C(7) H(5) 121.0 no
C(8) C(7) H(5) 121.0 no
N(1) C(8) H(6) 118.1 no
C(7) C(8) H(6) 118.1 no
N(1) C(9) H(7) 118.9 no
C(10) C(9) H(7) 118.9 no
C(6) C(10) H(8) 120.6 no
C(9) C(10) H(8) 120.6 no
C(11) C(12) H(9) 120.2 no
C(13) C(12) H(9) 120.2 no
C(12) C(13) H(10) 118.9 no
C(14) C(13) H(10) 118.9 no
C(13) C(14) H(11) 121.3 no
C(15) C(14) H(11) 121.3 no
C(14) C(15) H(12) 118.7 no
C(16) C(15) H(12) 118.7 no
C(11) C(16) H(13) 119.6 no
C(15) C(16) H(13) 119.6 no
C(18) C(19) H(14) 120.3 no
C(20) C(19) H(14) 120.3 no
N(2) C(20) H(15) 117.0 no
C(19) C(20) H(15) 117.0 no
N(2) C(21) H(16) 117.7 no
C(22) C(21) H(16) 117.7 no
C(18) C(22) H(17) 120.0 no
C(21) C(22) H(17) 120.0 no
C(23) C(24) H(18) 119.5 no
C(25) C(24) H(18) 119.5 no
C(24) C(25) H(19) 121.3 no
C(26) C(25) H(19) 121.3 no
C(25) C(26) H(20) 118.6 no
C(27) C(26) H(20) 118.7 no
C(26) C(27) H(21) 120.9 no
C(28) C(27) H(21) 120.9 no
C(23) C(28) H(22) 118.9 no
C(27) C(28) H(22) 118.9 no

loop_
_geom_bond_atom_site_label_1
_geom_bond_atom_site_label_2
_geom_bond_distance
_geom_bond_publ_flag
O(1) C(5) 1.203(3) yes
O(2) C(17) 1.221(3) yes
N(1) C(8) 1.279(5) yes
N(1) C(9) 1.328(4) yes
N(2) C(20) 1.335(4) yes
N(2) C(21) 1.374(5) yes
C(1) C(2) 1.584(3) yes
C(1) C(4) 1.553(4) yes
C(1) C(5) 1.530(4) yes
C(2) C(3) 1.542(4) yes
C(2) C(11) 1.486(4) yes
C(3) C(4) 1.571(4) yes
C(3) C(17) 1.475(4) yes
C(4) C(23) 1.519(4) yes
C(5) C(6) 1.500(4) yes
C(6) C(7) 1.366(4) yes
C(6) C(10) 1.381(4) yes
C(7) C(8) 1.413(5) yes
C(9) C(10) 1.394(4) yes
C(11) C(12) 1.404(4) yes
C(11) C(16) 1.405(5) yes
C(12) C(13) 1.379(6) yes
C(13) C(14) 1.378(7) yes
C(14) C(15) 1.367(6) yes
C(15) C(16) 1.349(5) yes
C(17) C(18) 1.500(4) yes
C(18) C(19) 1.386(4) yes
C(18) C(22) 1.399(4) yes
C(19) C(20) 1.358(4) yes
C(21) C(22) 1.347(5) yes
C(23) C(24) 1.362(5) yes
C(23) C(28) 1.374(5) yes
C(24) C(25) 1.417(5) yes
C(25) C(26) 1.374(7) yes
C(26) C(27) 1.353(7) yes
C(27) C(28) 1.380(6) yes
C(1) H(1) 0.980 no
C(2) H(2) 0.980 no
C(3) H(3) 0.980 no
C(4) H(4) 0.980 no
C(7) H(5) 0.930 no
C(8) H(6) 0.930 no
C(9) H(7) 0.930 no
C(10) H(8) 0.930 no
C(12) H(9) 0.930 no
C(13) H(10) 0.930 no
C(14) H(11) 0.930 no
C(15) H(12) 0.930 no
C(16) H(13) 0.930 no
C(19) H(14) 0.930 no
C(20) H(15) 0.930 no
C(21) H(16) 0.930 no
C(22) H(17) 0.930 no
C(24) H(18) 0.930 no
C(25) H(19) 0.930 no
C(26) H(20) 0.930 no
C(27) H(21) 0.930 no
C(28) H(22) 0.930 no

loop_
_geom_contact_atom_site_label_1
_geom_contact_atom_site_label_2
_geom_contact_distance
_geom_contact_site_symmetry_2
O(1) C(1) 2.391(3) .
O(1) C(2) 3.512(3) .
O(1) C(4) 2.861(3) .
O(1) C(6) 2.362(3) .
O(1) C(7) 3.537(3) 1_455
O(1) C(8) 3.334(4) 1_455
O(1) C(9) 3.591(4) 2_655
O(1) C(10) 2.787(4) .
O(1) C(12) 3.509(4) 1_455
O(1) C(16) 3.539(4) .
O(2) C(2) 2.844(3) .
O(2) C(3) 2.361(3) .
O(2) C(4) 3.502(3) .
O(2) C(18) 2.341(3) .
O(2) C(19) 2.810(4) .
O(2) C(20) 3.575(4) 2_746
O(2) C(21) 3.305(4) 1_655
O(2) C(22) 3.520(3) 1_655
O(2) C(24) 3.553(4) .
O(2) C(28) 3.561(4) 1_655
N(1) C(6) 2.769(4) .
N(1) C(7) 2.375(4) .
N(1) C(7) 3.560(5) 2_745
N(1) C(10) 2.384(4) .
N(1) C(28) 3.567(4) 2_645
N(2) C(12) 3.575(4) 2_756
N(2) C(18) 2.829(4) .
N(2) C(19) 2.400(4) .
N(2) C(22) 2.410(4) .
N(2) C(22) 3.517(5) 2_656
C(1) O(1) 2.391(3) .
C(1) C(3) 2.188(4) .
C(1) C(6) 2.584(4) .
C(1) C(7) 2.961(4) .
C(1) C(11) 2.648(4) .
C(1) C(16) 3.301(4) .
C(1) C(17) 3.342(4) .
C(1) C(23) 2.617(4) .
C(1) C(24) 3.082(4) .
C(2) O(1) 3.512(3) .
C(2) O(2) 2.844(3) .
C(2) C(4) 2.232(4) .
C(2) C(5) 2.651(3) .
C(2) C(6) 3.320(3) .
C(2) C(7) 3.370(4) .
C(2) C(12) 2.508(5) .
C(2) C(16) 2.530(5) .
C(2) C(17) 2.572(4) .
C(2) C(23) 3.433(4) .
C(3) O(2) 2.361(3) .
C(3) C(1) 2.188(4) .
C(3) C(5) 3.376(4) .
C(3) C(11) 2.604(4) .
C(3) C(16) 3.117(5) .
C(3) C(18) 2.571(4) .
C(3) C(22) 2.982(4) .
C(3) C(23) 2.660(4) .
C(3) C(24) 3.268(5) .
C(4) O(1) 2.861(3) .
C(4) O(2) 3.502(3) .
C(4) C(2) 2.232(4) .
C(4) C(5) 2.611(4) .
C(4) C(11) 3.408(4) .
C(4) C(17) 2.610(3) .
C(4) C(18) 3.304(3) .
C(4) C(22) 3.364(4) .
C(4) C(24) 2.515(4) .
C(4) C(28) 2.507(5) .
C(5) C(2) 2.651(3) .
C(5) C(3) 3.376(4) .
C(5) C(4) 2.611(4) .
C(5) C(7) 2.526(4) .
C(5) C(10) 2.470(4) .
C(5) C(11) 2.996(3) .
C(5) C(16) 3.183(4) .
C(6) O(1) 2.362(3) .
C(6) N(1) 2.769(4) .
C(6) C(1) 2.584(4) .
C(6) C(2) 3.320(3) .
C(6) C(8) 2.382(4) .
C(6) C(9) 2.388(4) .
C(6) C(11) 3.254(3) .
C(6) C(16) 3.578(4) .
C(7) O(1) 3.537(3) 1_655
C(7) N(1) 2.375(4) .
C(7) N(1) 3.560(5) 2_755
C(7) C(1) 2.961(4) .
C(7) C(2) 3.370(4) .
C(7) C(5) 2.526(4) .
C(7) C(9) 2.702(5) .
C(7) C(10) 2.360(4) .
C(7) C(11) 3.349(4) .
C(7) C(12) 3.386(4) .
C(8) O(1) 3.334(4) 1_655
C(8) C(6) 2.382(4) .
C(8) C(9) 2.243(5) .
C(8) C(10) 2.687(4) .
C(8) C(24) 3.591(5) 2_745
C(9) O(1) 3.591(4) 2_645
C(9) C(6) 2.388(4) .
C(9) C(7) 2.702(5) .
C(9) C(8) 2.243(5) .
C(9) C(28) 3.338(4) 2_645
C(10) O(1) 2.787(4) .
C(10) N(1) 2.384(4) .
C(10) C(5) 2.470(4) .
C(10) C(7) 2.360(4) .
C(10) C(8) 2.687(4) .
C(11) C(1) 2.648(4) .
C(11) C(3) 2.604(4) .
C(11) C(4) 3.408(4) .
C(11) C(5) 2.996(3) .
C(11) C(6) 3.254(3) .
C(11) C(7) 3.349(4) .
C(11) C(13) 2.404(6) .
C(11) C(14) 2.805(5) .
C(11) C(15) 2.394(5) .
C(11) C(20) 3.582(4) 2_746
C(12) O(1) 3.509(4) 1_655
C(12) N(2) 3.575(4) 2_746
C(12) C(2) 2.508(5) .
C(12) C(7) 3.386(4) .
C(12) C(14) 2.413(6) .
C(12) C(15) 2.743(6) .
C(12) C(16) 2.400(5) .
C(12) C(20) 3.305(4) 2_746
C(13) C(11) 2.404(6) .
C(13) C(15) 2.346(6) .
C(13) C(16) 2.732(6) .
C(14) C(11) 2.805(5) .
C(14) C(12) 2.413(6) .
C(14) C(16) 2.382(6) .
C(15) C(11) 2.394(5) .
C(15) C(12) 2.743(6) .
C(15) C(13) 2.346(6) .
C(16) O(1) 3.539(4) .
C(16) C(1) 3.301(4) .
C(16) C(2) 2.530(5) .
C(16) C(3) 3.117(5) .
C(16) C(5) 3.183(4) .
C(16) C(6) 3.578(4) .
C(16) C(12) 2.400(5) .
C(16) C(13) 2.732(6) .
C(16) C(14) 2.382(6) .
C(17) C(1) 3.342(4) .
C(17) C(2) 2.572(4) .
C(17) C(4) 2.610(3) .
C(17) C(19) 2.518(4) .
C(17) C(22) 2.539(4) .
C(17) C(23) 2.993(4) .
C(17) C(24) 3.178(4) .
C(18) O(2) 2.341(3) .
C(18) N(2) 2.829(4) .
C(18) C(3) 2.571(4) .
C(18) C(4) 3.304(3) .
C(18) C(20) 2.370(4) .
C(18) C(21) 2.378(5) .
C(18) C(23) 3.248(3) .
C(18) C(24) 3.554(4) .
C(19) O(2) 2.810(4) .
C(19) N(2) 2.400(4) .
C(19) C(17) 2.518(4) .
C(19) C(21) 2.688(4) .
C(19) C(22) 2.366(4) .
C(20) O(2) 3.575(4) 2_756
C(20) C(11) 3.582(4) 2_756
C(20) C(12) 3.305(4) 2_756
C(20) C(18) 2.370(4) .
C(20) C(21) 2.265(5) .
C(20) C(22) 2.675(5) .
C(21) O(2) 3.305(4) 1_455
C(21) C(18) 2.378(5) .
C(21) C(19) 2.688(4) .
C(21) C(20) 2.265(5) .
C(22) O(2) 3.520(3) 1_455
C(22) N(2) 2.410(4) .
C(22) N(2) 3.517(5) 2_646
C(22) C(3) 2.982(4) .
C(22) C(4) 3.364(4) .
C(22) C(17) 2.539(4) .
C(22) C(19) 2.366(4) .
C(22) C(20) 2.675(5) .
C(22) C(23) 3.350(4) .
C(22) C(28) 3.379(4) .
C(23) C(1) 2.617(4) .
C(23) C(2) 3.433(4) .
C(23) C(3) 2.660(4) .
C(23) C(17) 2.993(4) .
C(23) C(18) 3.248(3) .
C(23) C(22) 3.350(4) .
C(23) C(25) 2.419(5) .
C(23) C(26) 2.752(6) .
C(23) C(27) 2.412(5) .
C(24) O(2) 3.553(4) .
C(24) C(1) 3.082(4) .
C(24) C(3) 3.268(5) .
C(24) C(4) 2.515(4) .
C(24) C(8) 3.591(5) 2_755
C(24) C(17) 3.178(4) .
C(24) C(18) 3.554(4) .
C(24) C(26) 2.385(6) .
C(24) C(27) 2.760(5) .
C(24) C(28) 2.351(5) .
C(25) C(23) 2.419(5) .
C(25) C(27) 2.392(6) .
C(25) C(28) 2.747(6) .
C(26) C(23) 2.752(6) .
C(26) C(24) 2.385(6) .
C(26) C(28) 2.345(7) .
C(27) C(23) 2.412(5) .
C(27) C(24) 2.760(5) .
C(27) C(25) 2.392(6) .
C(28) O(2) 3.561(4) 1_455
C(28) N(1) 3.567(4) 2_655
C(28) C(4) 2.507(5) .
C(28) C(9) 3.338(4) 2_655
C(28) C(22) 3.379(4) .
C(28) C(24) 2.351(5) .
C(28) C(25) 2.747(6) .
C(28) C(26) 2.345(7) .
O(1) H(1) 3.025 .
O(1) H(4) 2.433 .
O(1) H(5) 3.124 1_455
O(1) H(6) 2.686 1_455
O(1) H(7) 2.673 2_655
O(1) H(8) 2.502 .
O(1) H(9) 2.730 1_455
O(1) H(13) 3.085 .
O(2) H(2) 2.417 .
O(2) H(3) 2.987 .
O(2) H(14) 2.548 .
O(2) H(15) 2.646 2_746
O(2) H(16) 2.649 1_655
O(2) H(17) 3.092 1_655
O(2) H(18) 3.107 .
O(2) H(22) 2.792 1_655
N(1) H(1) 2.701 2_745
N(1) H(5) 3.199 .
N(1) H(5) 2.822 2_745
N(1) H(6) 1.903 .
N(1) H(7) 1.955 .
N(1) H(8) 3.215 .
N(1) H(18) 3.039 2_745
N(1) H(22) 3.341 2_645
N(2) H(3) 2.679 2_656
N(2) H(9) 3.356 2_756
N(2) H(13) 3.058 2_656
N(2) H(14) 3.220 .
N(2) H(15) 1.942 .
N(2) H(16) 1.985 .
N(2) H(17) 3.236 .
N(2) H(17) 2.794 2_656
C(1) H(2) 2.123 .
C(1) H(3) 2.804 .
C(1) H(4) 2.103 .
C(1) H(5) 2.632 .
C(1) H(7) 3.594 2_655
C(1) H(13) 3.171 .
C(1) H(18) 2.811 .
C(2) H(1) 2.138 .
C(2) H(3) 2.087 .
C(2) H(4) 2.830 .
C(2) H(5) 2.917 .
C(2) H(9) 2.667 .
C(2) H(13) 2.693 .
C(2) H(15) 3.405 2_746
C(2) H(18) 3.293 .
C(3) H(1) 2.804 .
C(3) H(2) 2.085 .
C(3) H(4) 2.120 .
C(3) H(13) 2.878 .
C(3) H(15) 3.515 2_746
C(3) H(17) 2.654 .
C(3) H(18) 3.123 .
C(4) H(1) 2.110 .
C(4) H(2) 2.835 .
C(4) H(3) 2.113 .
C(4) H(7) 3.519 2_655
C(4) H(13) 3.320 .
C(4) H(17) 2.896 .
C(4) H(18) 2.659 .
C(4) H(22) 2.631 .
C(5) H(1) 2.089 .
C(5) H(2) 3.327 .
C(5) H(4) 2.604 .
C(5) H(5) 2.712 .
C(5) H(7) 3.192 2_655
C(5) H(8) 2.612 .
C(5) H(13) 3.008 .
C(6) H(1) 2.807 .
C(6) H(5) 2.010 .
C(6) H(6) 3.212 .
C(6) H(7) 3.222 .
C(6) H(8) 2.020 .
C(7) H(1) 2.857 .
C(7) H(2) 3.453 .
C(7) H(6) 2.025 .
C(7) H(7) 3.272 2_755
C(7) H(8) 3.206 .
C(7) H(9) 3.341 .
C(8) H(1) 3.365 2_745
C(8) H(5) 2.053 .
C(8) H(7) 3.076 .
C(8) H(7) 3.588 2_755
C(8) H(8) 3.444 1_655
C(8) H(18) 3.087 2_745
C(9) H(5) 3.020 2_745
C(9) H(6) 3.079 .
C(9) H(8) 2.032 .
C(9) H(19) 3.072 1_545
C(9) H(22) 3.330 2_645
C(10) H(5) 3.211 .
C(10) H(6) 3.438 1_455
C(10) H(7) 2.015 .
C(10) H(19) 3.194 1_545
C(10) H(20) 3.227 1_545
C(11) H(1) 3.312 .
C(11) H(2) 2.035 .
C(11) H(3) 2.621 .
C(11) H(5) 3.187 .
C(11) H(9) 2.037 .
C(11) H(10) 3.240 .
C(11) H(12) 3.227 .
C(11) H(13) 2.032 .
C(11) H(15) 3.340 2_746
C(12) H(2) 2.548 .
C(12) H(5) 3.212 .
C(12) H(10) 2.002 .
C(12) H(11) 3.253 .
C(12) H(13) 3.245 .
C(12) H(15) 3.301 2_746
C(13) H(9) 2.014 .
C(13) H(11) 2.023 .
C(13) H(12) 3.186 .
C(13) H(20) 3.425 1_645
C(13) H(21) 3.347 1_645
C(14) H(9) 3.246 .
C(14) H(10) 2.001 .
C(14) H(12) 1.988 .
C(14) H(13) 3.212 .
C(14) H(14) 3.231 1_545
C(14) H(19) 3.375 1_545
C(14) H(21) 3.181 1_645
C(15) H(10) 3.186 .
C(15) H(11) 2.013 .
C(15) H(13) 1.981 .
C(15) H(14) 3.575 1_545
C(15) H(16) 3.168 2_646
C(15) H(19) 3.357 1_545
C(16) H(2) 3.314 .
C(16) H(3) 2.703 .
C(16) H(9) 3.248 .
C(16) H(11) 3.220 .
C(16) H(12) 1.972 .
C(16) H(16) 3.037 2_646
C(17) H(2) 2.578 .
C(17) H(3) 2.027 .
C(17) H(4) 3.283 .
C(17) H(14) 2.681 .
C(17) H(15) 3.161 2_746
C(17) H(17) 2.705 .
C(17) H(18) 3.007 .
C(18) H(3) 2.797 .
C(18) H(14) 2.022 .
C(18) H(15) 3.194 .
C(18) H(16) 3.207 .
C(18) H(17) 2.031 .
C(19) H(11) 3.160 1_565
C(19) H(12) 3.218 1_565
C(19) H(15) 1.963 .
C(19) H(16) 3.481 1_655
C(19) H(17) 3.215 .
C(20) H(9) 3.330 2_756
C(20) H(12) 3.121 1_565
C(20) H(14) 1.996 .
C(20) H(16) 3.107 .
C(20) H(17) 3.065 2_656
C(21) H(3) 3.426 2_656
C(21) H(12) 3.557 2_656
C(21) H(13) 3.110 2_656
C(21) H(14) 3.489 1_455
C(21) H(15) 3.109 .
C(21) H(17) 1.983 .
C(22) H(3) 2.875 .
C(22) H(4) 3.445 .
C(22) H(14) 3.219 .
C(22) H(15) 3.358 2_646
C(22) H(16) 1.960 .
C(22) H(22) 3.331 .
C(23) H(1) 2.632 .
C(23) H(3) 3.322 .
C(23) H(4) 2.073 .
C(23) H(7) 3.468 2_655
C(23) H(17) 3.176 .
C(23) H(18) 1.992 .
C(23) H(19) 3.259 .
C(23) H(21) 3.249 .
C(23) H(22) 1.997 .
C(24) H(1) 2.677 .
C(24) H(4) 3.301 .
C(24) H(6) 3.030 2_755
C(24) H(19) 2.060 .
C(24) H(20) 3.227 .
C(24) H(22) 3.188 .
C(25) H(6) 3.209 2_755
C(25) H(7) 3.508 1_565
C(25) H(12) 3.388 1_565
C(25) H(18) 2.042 .
C(25) H(20) 1.994 .
C(25) H(21) 3.230 .
C(26) H(8) 3.329 1_565
C(26) H(10) 3.215 1_465
C(26) H(12) 3.445 1_565
C(26) H(18) 3.225 .
C(26) H(19) 2.019 .
C(26) H(21) 1.997 .
C(26) H(22) 3.181 .
C(27) H(10) 3.352 1_465
C(27) H(11) 3.410 1_465
C(27) H(19) 3.229 .
C(27) H(20) 1.975 .
C(27) H(22) 2.003 .
C(28) H(4) 2.567 .
C(28) H(7) 3.417 2_655
C(28) H(17) 3.191 .
C(28) H(18) 3.193 .
C(28) H(20) 3.184 .
C(28) H(21) 2.022 .
H(1) O(1) 3.025 .
H(1) N(1) 2.701 2_755
H(1) C(2) 2.138 .
H(1) C(3) 2.804 .
H(1) C(4) 2.110 .
H(1) C(5) 2.089 .
H(1) C(6) 2.807 .
H(1) C(7) 2.857 .
H(1) C(8) 3.365 2_755
H(1) C(11) 3.312 .
H(1) C(23) 2.632 .
H(1) C(24) 2.677 .
H(1) H(2) 2.259 .
H(1) H(3) 3.587 .
H(1) H(4) 2.817 .
H(1) H(5) 2.338 .
H(1) H(6) 3.165 2_755
H(1) H(8) 3.464 2_655
H(1) H(18) 2.257 .
H(2) O(2) 2.417 .
H(2) C(1) 2.123 .
H(2) C(3) 2.085 .
H(2) C(4) 2.835 .
H(2) C(5) 3.327 .
H(2) C(7) 3.453 .
H(2) C(11) 2.035 .
H(2) C(12) 2.548 .
H(2) C(16) 3.314 .
H(2) C(17) 2.578 .
H(2) H(1) 2.259 .
H(2) H(3) 2.791 .
H(2) H(4) 3.239 1_655
H(2) H(5) 2.785 .
H(2) H(9) 2.357 .
H(2) H(15) 3.122 2_746
H(2) H(18) 3.024 .
H(2) H(22) 2.753 1_655
H(3) O(2) 2.987 .
H(3) N(2) 2.679 2_646
H(3) C(1) 2.804 .
H(3) C(2) 2.087 .
H(3) C(4) 2.113 .
H(3) C(11) 2.621 .
H(3) C(16) 2.703 .
H(3) C(17) 2.027 .
H(3) C(18) 2.797 .
H(3) C(21) 3.426 2_646
H(3) C(22) 2.875 .
H(3) C(23) 3.322 .
H(3) H(1) 3.587 .
H(3) H(2) 2.791 .
H(3) H(4) 2.240 .
H(3) H(13) 2.318 .
H(3) H(14) 3.470 2_746
H(3) H(15) 3.558 2_746
H(3) H(16) 3.251 2_646
H(3) H(17) 2.365 .
H(4) O(1) 2.433 .
H(4) C(1) 2.103 .
H(4) C(2) 2.830 .
H(4) C(3) 2.120 .
H(4) C(5) 2.604 .
H(4) C(17) 3.283 .
H(4) C(22) 3.445 .
H(4) C(23) 2.073 .
H(4) C(24) 3.301 .
H(4) C(28) 2.567 .
H(4) H(1) 2.817 .
H(4) H(2) 3.239 1_455
H(4) H(3) 2.240 .
H(4) H(7) 3.230 2_655
H(4) H(9) 2.720 1_455
H(4) H(13) 3.036 .
H(4) H(17) 2.763 .
H(4) H(18) 3.577 .
H(4) H(22) 2.338 .
H(5) O(1) 3.124 1_655
H(5) N(1) 3.199 .
H(5) N(1) 2.822 2_755
H(5) C(1) 2.632 .
H(5) C(2) 2.917 .
H(5) C(5) 2.712 .
H(5) C(6) 2.010 .
H(5) C(8) 2.053 .
H(5) C(9) 3.020 2_755
H(5) C(10) 3.211 .
H(5) C(11) 3.187 .
H(5) C(12) 3.212 .
H(5) H(1) 2.338 .
H(5) H(2) 2.785 .
H(5) H(6) 2.330 .
H(5) H(7) 2.548 2_755
H(5) H(9) 2.973 .
H(6) O(1) 2.686 1_655
H(6) N(1) 1.903 .
H(6) C(6) 3.212 .
H(6) C(7) 2.025 .
H(6) C(9) 3.079 .
H(6) C(10) 3.438 1_655
H(6) C(24) 3.030 2_745
H(6) C(25) 3.209 2_745
H(6) H(1) 3.165 2_745
H(6) H(5) 2.330 .
H(6) H(7) 3.146 2_755
H(6) H(8) 2.671 1_655
H(6) H(18) 2.743 2_745
H(6) H(19) 3.097 2_745
H(7) O(1) 2.673 2_645
H(7) N(1) 1.955 .
H(7) C(1) 3.594 2_645
H(7) C(4) 3.519 2_645
H(7) C(5) 3.192 2_645
H(7) C(6) 3.222 .
H(7) C(7) 3.272 2_745
H(7) C(8) 3.076 .
H(7) C(8) 3.588 2_745
H(7) C(10) 2.015 .
H(7) C(23) 3.468 2_645
H(7) C(25) 3.508 1_545
H(7) C(28) 3.417 2_645
H(7) H(4) 3.230 2_645
H(7) H(5) 2.548 2_745
H(7) H(6) 3.146 2_745
H(7) H(8) 2.317 .
H(7) H(19) 2.933 1_545
H(7) H(22) 3.313 2_645
H(8) O(1) 2.502 .
H(8) N(1) 3.215 .
H(8) C(5) 2.612 .
H(8) C(6) 2.020 .
H(8) C(7) 3.206 .
H(8) C(8) 3.444 1_455
H(8) C(9) 2.032 .
H(8) C(26) 3.329 1_545
H(8) H(1) 3.464 2_645
H(8) H(6) 2.671 1_455
H(8) H(7) 2.317 .
H(8) H(19) 3.189 1_545
H(8) H(20) 2.604 1_545
H(9) O(1) 2.730 1_655
H(9) N(2) 3.356 2_746
H(9) C(2) 2.667 .
H(9) C(7) 3.341 .
H(9) C(11) 2.037 .
H(9) C(13) 2.014 .
H(9) C(14) 3.246 .
H(9) C(16) 3.248 .
H(9) C(20) 3.330 2_746
H(9) H(2) 2.357 .
H(9) H(4) 2.720 1_655
H(9) H(5) 2.973 .
H(9) H(10) 2.297 .
H(9) H(13) 3.080 1_655
H(9) H(15) 3.243 2_746
H(10) C(11) 3.240 .
H(10) C(12) 2.002 .
H(10) C(14) 2.001 .
H(10) C(15) 3.186 .
H(10) C(26) 3.215 1_645
H(10) C(27) 3.352 1_645
H(10) H(9) 2.297 .
H(10) H(11) 2.310 .
H(10) H(12) 3.115 1_655
H(10) H(13) 2.988 1_655
H(10) H(20) 2.781 1_645
H(10) H(21) 3.052 1_645
H(11) C(12) 3.253 .
H(11) C(13) 2.023 .
H(11) C(15) 2.013 .
H(11) C(16) 3.220 .
H(11) C(19) 3.160 1_545
H(11) C(27) 3.410 1_645
H(11) H(10) 2.310 .
H(11) H(12) 2.296 .
H(11) H(14) 2.507 1_545
H(11) H(19) 3.353 1_545
H(11) H(21) 2.749 1_645
H(12) C(11) 3.227 .
H(12) C(13) 3.186 .
H(12) C(14) 1.988 .
H(12) C(16) 1.972 .
H(12) C(19) 3.218 1_545
H(12) C(20) 3.121 1_545
H(12) C(21) 3.557 2_646
H(12) C(25) 3.388 1_545
H(12) C(26) 3.445 1_545
H(12) H(10) 3.115 1_455
H(12) H(11) 2.296 .
H(12) H(13) 2.255 .
H(12) H(14) 3.165 1_545
H(12) H(15) 3.025 1_545
H(12) H(16) 2.990 2_646
H(12) H(19) 3.316 1_545
H(12) H(20) 3.421 1_545
H(13) O(1) 3.085 .
H(13) N(2) 3.058 2_646
H(13) C(1) 3.171 .
H(13) C(2) 2.693 .
H(13) C(3) 2.878 .
H(13) C(4) 3.320 .
H(13) C(5) 3.008 .
H(13) C(11) 2.032 .
H(13) C(12) 3.245 .
H(13) C(14) 3.212 .
H(13) C(15) 1.981 .
H(13) C(21) 3.110 2_646
H(13) H(3) 2.318 .
H(13) H(4) 3.036 .
H(13) H(9) 3.080 1_455
H(13) H(10) 2.988 1_455
H(13) H(12) 2.255 .
H(13) H(16) 2.766 2_646
H(14) O(2) 2.548 .
H(14) N(2) 3.220 .
H(14) C(14) 3.231 1_565
H(14) C(15) 3.575 1_565
H(14) C(17) 2.681 .
H(14) C(18) 2.022 .
H(14) C(20) 1.996 .
H(14) C(21) 3.489 1_655
H(14) C(22) 3.219 .
H(14) H(3) 3.470 2_756
H(14) H(11) 2.507 1_565
H(14) H(12) 3.165 1_565
H(14) H(15) 2.249 .
H(14) H(16) 2.755 1_655
H(15) O(2) 2.646 2_756
H(15) N(2) 1.942 .
H(15) C(2) 3.405 2_756
H(15) C(3) 3.515 2_756
H(15) C(11) 3.340 2_756
H(15) C(12) 3.301 2_756
H(15) C(17) 3.161 2_756
H(15) C(18) 3.194 .
H(15) C(19) 1.963 .
H(15) C(21) 3.109 .
H(15) C(22) 3.358 2_656
H(15) H(2) 3.122 2_756
H(15) H(3) 3.558 2_756
H(15) H(9) 3.243 2_756
H(15) H(12) 3.025 1_565
H(15) H(14) 2.249 .
H(15) H(16) 3.164 2_656
H(15) H(17) 2.621 2_656
H(16) O(2) 2.649 1_455
H(16) N(2) 1.985 .
H(16) C(15) 3.168 2_656
H(16) C(16) 3.037 2_656
H(16) C(18) 3.207 .
H(16) C(19) 3.481 1_455
H(16) C(20) 3.107 .
H(16) C(22) 1.960 .
H(16) H(3) 3.251 2_656
H(16) H(12) 2.990 2_656
H(16) H(13) 2.766 2_656
H(16) H(14) 2.755 1_455
H(16) H(15) 3.164 2_646
H(16) H(17) 2.244 .
H(17) O(2) 3.092 1_455
H(17) N(2) 3.236 .
H(17) N(2) 2.794 2_646
H(17) C(3) 2.654 .
H(17) C(4) 2.896 .
H(17) C(17) 2.705 .
H(17) C(18) 2.031 .
H(17) C(19) 3.215 .
H(17) C(20) 3.065 2_646
H(17) C(21) 1.983 .
H(17) C(23) 3.176 .
H(17) C(28) 3.191 .
H(17) H(3) 2.365 .
H(17) H(4) 2.763 .
H(17) H(15) 2.621 2_646
H(17) H(16) 2.244 .
H(17) H(22) 2.944 .
H(18) O(2) 3.107 .
H(18) N(1) 3.039 2_755
H(18) C(1) 2.811 .
H(18) C(2) 3.293 .
H(18) C(3) 3.123 .
H(18) C(4) 2.659 .
H(18) C(8) 3.087 2_755
H(18) C(17) 3.007 .
H(18) C(23) 1.992 .
H(18) C(25) 2.042 .
H(18) C(26) 3.225 .
H(18) C(28) 3.193 .
H(18) H(1) 2.257 .
H(18) H(2) 3.024 .
H(18) H(4) 3.577 .
H(18) H(6) 2.743 2_755
H(18) H(19) 2.358 .
H(18) H(21) 3.010 1_655
H(18) H(22) 3.128 1_655
H(19) C(9) 3.072 1_565
H(19) C(10) 3.194 1_565
H(19) C(14) 3.375 1_565
H(19) C(15) 3.357 1_565
H(19) C(23) 3.259 .
H(19) C(24) 2.060 .
H(19) C(26) 2.019 .
H(19) C(27) 3.229 .
H(19) H(6) 3.097 2_755
H(19) H(7) 2.933 1_565
H(19) H(8) 3.189 1_565
H(19) H(11) 3.353 1_565
H(19) H(12) 3.316 1_565
H(19) H(18) 2.358 .
H(19) H(20) 2.303 .
H(19) H(21) 3.101 1_655
H(20) C(10) 3.227 1_565
H(20) C(13) 3.425 1_465
H(20) C(24) 3.227 .
H(20) C(25) 1.994 .
H(20) C(27) 1.975 .
H(20) C(28) 3.184 .
H(20) H(8) 2.604 1_565
H(20) H(10) 2.781 1_465
H(20) H(12) 3.421 1_565
H(20) H(19) 2.303 .
H(20) H(21) 2.276 .
H(21) C(13) 3.347 1_465
H(21) C(14) 3.181 1_465
H(21) C(23) 3.249 .
H(21) C(25) 3.230 .
H(21) C(26) 1.997 .
H(21) C(28) 2.022 .
H(21) H(10) 3.052 1_465
H(21) H(11) 2.749 1_465
H(21) H(18) 3.010 1_455
H(21) H(19) 3.101 1_455
H(21) H(20) 2.276 .
H(21) H(22) 2.308 .
H(22) O(2) 2.792 1_455
H(22) N(1) 3.341 2_655
H(22) C(4) 2.631 .
H(22) C(9) 3.330 2_655
H(22) C(22) 3.331 .
H(22) C(23) 1.997 .
H(22) C(24) 3.188 .
H(22) C(26) 3.181 .
H(22) C(27) 2.003 .
H(22) H(2) 2.753 1_455
H(22) H(4) 2.338 .
H(22) H(7) 3.313 2_655
H(22) H(17) 2.944 .
H(22) H(18) 3.128 1_455
H(22) H(21) 2.308 .

loop_
_geom_torsion_atom_site_label_1
_geom_torsion_atom_site_label_2
_geom_torsion_atom_site_label_3
_geom_torsion_atom_site_label_4
_geom_torsion
C(8) N(1) C(9) C(10) 2.8(5)
C(9) N(1) C(8) C(7) -2.0(5)
C(20) N(2) C(21) C(22) -2.9(5)
C(21) N(2) C(20) C(19) 4.0(5)
C(2) C(1) C(4) C(3) 1.0(2)
C(2) C(1) C(4) C(23) 123.0(2)
C(4) C(1) C(2) C(3) -1.0(2)
C(4) C(1) C(2) C(11) 121.5(2)
C(2) C(1) C(5) O(1) 110.9(3)
C(2) C(1) C(5) C(6) -69.8(3)
C(5) C(1) C(2) C(3) -120.5(2)
C(5) C(1) C(2) C(11) 2.1(4)
C(4) C(1) C(5) O(1) 6.0(4)
C(4) C(1) C(5) C(6) -174.7(2)
C(5) C(1) C(4) C(3) 121.3(2)
C(5) C(1) C(4) C(23) -116.7(2)
C(1) C(2) C(3) C(4) 1.0(2)
C(1) C(2) C(3) C(17) -121.7(2)
C(1) C(2) C(11) C(12) 115.8(3)
C(1) C(2) C(11) C(16) -63.6(4)
C(3) C(2) C(11) C(12) -138.0(3)
C(3) C(2) C(11) C(16) 42.6(4)
C(11) C(2) C(3) C(4) -122.0(2)
C(11) C(2) C(3) C(17) 115.4(3)
C(2) C(3) C(4) C(1) -1.0(2)
C(2) C(3) C(4) C(23) -121.4(2)
C(2) C(3) C(17) O(2) -4.7(4)
C(2) C(3) C(17) C(18) 174.6(2)
C(4) C(3) C(17) O(2) -112.5(3)
C(4) C(3) C(17) C(18) 66.8(3)
C(17) C(3) C(4) C(1) 120.9(2)
C(17) C(3) C(4) C(23) 0.6(4)
C(1) C(4) C(23) C(24) -42.5(4)
C(1) C(4) C(23) C(28) 138.1(3)
C(3) C(4) C(23) C(24) 62.1(4)
C(3) C(4) C(23) C(28) -117.2(3)
O(1) C(5) C(6) C(7) 172.7(3)
O(1) C(5) C(6) C(10) -7.9(4)
C(1) C(5) C(6) C(7) -6.5(4)
C(1) C(5) C(6) C(10) 172.8(2)
C(5) C(6) C(7) C(8) 178.1(2)
C(5) C(6) C(10) C(9) -177.4(2)
C(7) C(6) C(10) C(9) 2.0(4)
C(10) C(6) C(7) C(8) -1.3(4)
C(6) C(7) C(8) N(1) 1.3(5)
N(1) C(9) C(10) C(6) -2.8(4)
C(2) C(11) C(12) C(13) 179.6(3)
C(2) C(11) C(16) C(15) 180.0(3)
C(12) C(11) C(16) C(15) 0.6(5)
C(16) C(11) C(12) C(13) -1.0(4)
C(11) C(12) C(13) C(14) 1.3(6)
C(12) C(13) C(14) C(15) -1.0(6)
C(13) C(14) C(15) C(16) 0.5(6)
C(14) C(15) C(16) C(11) -0.3(6)
O(2) C(17) C(18) C(19) 8.1(4)
O(2) C(17) C(18) C(22) -172.7(2)
C(3) C(17) C(18) C(19) -171.2(2)
C(3) C(17) C(18) C(22) 8.0(4)
C(17) C(18) C(19) C(20) -179.5(2)
C(17) C(18) C(22) C(21) -179.6(3)
C(19) C(18) C(22) C(21) -0.3(4)
C(22) C(18) C(19) C(20) 1.2(4)
C(18) C(19) C(20) N(2) -3.3(5)
N(2) C(21) C(22) C(18) 1.3(5)
C(4) C(23) C(24) C(25) -178.2(3)
C(4) C(23) C(28) C(27) 179.0(3)
C(24) C(23) C(28) C(27) -0.3(5)
C(28) C(23) C(24) C(25) 1.1(5)
C(23) C(24) C(25) C(26) -1.8(6)
C(24) C(25) C(26) C(27) 1.8(6)
C(25) C(26) C(27) C(28) -1.0(6)
C(26) C(27) C(28) C(23) 0.2(5)
